data_4303844
loop_
_publ_author_name
'Liam P. Spencer'
'Ping Yang'
'Brian L. Scott'
'Enrique R. Batista'
'James M. Boncella'

_publ_section_title
;
Oxidative Addition to U(V)-U(V) Dimers: Facile Routes to Uranium(VI)
Bis(imido) Complexes
;
_journal_name_full 'Inorganic Chemistry'
_journal_page_first 11615
_journal_page_last 11623
_journal_paper_doi 10.1021/ic901581r
_journal_volume 48
_journal_year 2009
_chemical_formula_sum 'C66 H98 Cl4 I0 N8 S2 U2'
_chemical_formula_weight 1685.50
_chemical_name_systematic
; 
 ? 
;
_space_group_IT_number 14
_symmetry_cell_setting monoclinic
_symmetry_space_group_name_Hall '-P 2ybc'
_symmetry_space_group_name_H-M 'P 1 21/c 1'
_atom_sites_solution_hydrogens geom
_atom_sites_solution_primary direct
_atom_sites_solution_secondary difmap
_audit_creation_method SHELXL-97
_cell_angle_alpha 90.00
_cell_angle_beta 98.713(2)
_cell_angle_gamma 90.00
_cell_formula_units_Z 2
_cell_length_a 12.359(2)
_cell_length_b 26.174(4)
_cell_length_c 11.2726(19)
_cell_measurement_temperature 120(1)
_cell_volume 3604.4(10)
_computing_cell_refinement 'SAINT+, v. 7.06 (Bruker AXS, 2001)'
_computing_data_collection 'APEX II, v. 1.08 (Bruker AXS, 2003)'
_computing_data_reduction 'SAINT+, v. 7.06 (Bruker AXS, 2001)'
_computing_molecular_graphics 'SHELXTL, v. 6.10, (Bruker AXS, 2000)'
_computing_publication_material 'SHELXTL, v. 6.10, (Bruker AXS, 2000)'
_computing_structure_refinement 'SHELXL-97 (Sheldrick, 1997)'
_computing_structure_solution 'SHELXS-97 (Sheldrick, 1990)'
_diffrn_ambient_temperature 120(1)
_diffrn_measured_fraction_theta_full 1.000
_diffrn_measured_fraction_theta_max 0.947
_diffrn_measurement_device_type 'Bruker D8 with APEXII CCD'
_diffrn_measurement_method '\w scans'
_diffrn_radiation_monochromator graphite
_diffrn_radiation_source 'fine-focus sealed tube'
_diffrn_radiation_type MoK\a
_diffrn_radiation_wavelength 0.71073
_diffrn_reflns_av_R_equivalents 0.0688
_diffrn_reflns_av_sigmaI/netI 0.0609
_diffrn_reflns_limit_h_max 16
_diffrn_reflns_limit_h_min -16
_diffrn_reflns_limit_k_max 33
_diffrn_reflns_limit_k_min -34
_diffrn_reflns_limit_l_max 14
_diffrn_reflns_limit_l_min -14
_diffrn_reflns_number 40293
_diffrn_reflns_theta_full 25.00
_diffrn_reflns_theta_max 28.32
_diffrn_reflns_theta_min 1.84
_diffrn_standards_decay_% 0
_diffrn_standards_interval_count 0
_diffrn_standards_interval_time 0
_diffrn_standards_number 0
_exptl_absorpt_coefficient_mu 4.736
_exptl_absorpt_correction_T_max 0.5569
_exptl_absorpt_correction_T_min 0.5179
_exptl_absorpt_correction_type multi-scan
_exptl_absorpt_process_details 'SADABS 2.03 (Sheldrick, 2001)'
_exptl_crystal_colour orange
_exptl_crystal_density_diffrn 1.553
_exptl_crystal_density_method 'not measured'
_exptl_crystal_description parallelepiped
_exptl_crystal_F_000 1668
_exptl_crystal_size_max 0.16
_exptl_crystal_size_mid 0.14
_exptl_crystal_size_min 0.14
_refine_diff_density_max 1.425
_refine_diff_density_min -1.121
_refine_diff_density_rms 0.149
_refine_ls_extinction_method none
_refine_ls_goodness_of_fit_ref 1.038
_refine_ls_hydrogen_treatment constr
_refine_ls_matrix_type full
_refine_ls_number_parameters 380
_refine_ls_number_reflns 8498
_refine_ls_number_restraints 0
_refine_ls_restrained_S_all 1.038
_refine_ls_R_factor_all 0.0613
_refine_ls_R_factor_gt 0.0367
_refine_ls_shift/su_max 0.003
_refine_ls_shift/su_mean 0.000
_refine_ls_structure_factor_coef Fsqd
_refine_ls_weighting_details 'calc w=1/[\s^2^(Fo^2^)+(0.0381P)^2^+0.0000P] where P=(Fo^2^+2Fc^2^)/3'
_refine_ls_weighting_scheme calc
_refine_ls_wR_factor_gt 0.0769
_refine_ls_wR_factor_ref 0.0857
_reflns_number_gt 6368
_reflns_number_total 8498
_reflns_threshold_expression >2sigma(I)
_cod_data_source_file ic901581r_si_002_1.cif
_cod_data_source_block apx682a
_cod_original_cell_volume 3604.3(11)
_cod_original_sg_symbol_H-M 'P 21/c'
_cod_database_code 4303844

loop_
_symmetry_equiv_pos_as_xyz
'x, y, z'
'-x, y+1/2, -z+1/2'
'-x, -y, -z'
'x, -y-1/2, z-1/2'

loop_
_atom_site_label
_atom_site_type_symbol
_atom_site_fract_x
_atom_site_fract_y
_atom_site_fract_z
_atom_site_U_iso_or_equiv
_atom_site_adp_type
_atom_site_occupancy
_atom_site_symmetry_multiplicity
_atom_site_calc_flag
_atom_site_refinement_flags
_atom_site_disorder_assembly
_atom_site_disorder_group
U1 U 0.880683(13) 0.963718(6) 0.447074(15) 0.01636(6) Uani 1 1 d . . .
S1 S 0.72246(15) 1.03194(7) 0.50212(19) 0.0217(3) Uani 0.948(3) 1 d P . .
I1 I 0.6939(8) 1.0443(4) 0.4524(10) 0.033(3) Uani 0.052(3) 1 d P . .
N1 N 0.9740(3) 0.98592(14) 0.6081(3) 0.0180(8) Uani 1 1 d . . .
N2 N 0.8172(3) 0.94298(15) 0.2886(4) 0.0208(9) Uani 1 1 d . . .
N3 N 0.9576(3) 0.87261(14) 0.4686(3) 0.0205(9) Uani 1 1 d . . .
N4 N 0.7490(3) 0.88897(14) 0.4955(3) 0.0202(8) Uani 1 1 d . . .
C1 C 0.9595(4) 0.97472(17) 0.7342(4) 0.0210(10) Uani 1 1 d . . .
C2 C 0.9392(4) 1.02453(18) 0.7977(4) 0.0271(12) Uani 1 1 d . . .
H2A H 0.9995 1.0474 0.7949 0.041 Uiso 1 1 calc R . .
H2B H 0.9323 1.0175 0.8798 0.041 Uiso 1 1 calc R . .
H2C H 0.8729 1.0400 0.7584 0.041 Uiso 1 1 calc R . .
C3 C 1.0613(4) 0.94731(19) 0.7982(5) 0.0279(12) Uani 1 1 d . . .
H3A H 1.1246 0.9683 0.7957 0.042 Uiso 1 1 calc R . .
H3B H 1.0701 0.9154 0.7588 0.042 Uiso 1 1 calc R . .
H3C H 1.0529 0.9411 0.8802 0.042 Uiso 1 1 calc R . .
C4 C 0.8613(4) 0.9397(2) 0.7404(5) 0.0323(13) Uani 1 1 d . . .
H4A H 0.7959 0.9558 0.7007 0.048 Uiso 1 1 calc R . .
H4B H 0.8544 0.9335 0.8228 0.048 Uiso 1 1 calc R . .
H4C H 0.8721 0.9079 0.7015 0.048 Uiso 1 1 calc R . .
C5 C 0.7596(4) 0.91965(19) 0.1770(4) 0.0257(11) Uani 1 1 d . . .
C6 C 0.7538(5) 0.9564(2) 0.0730(5) 0.0437(16) Uani 1 1 d . . .
H6A H 0.7146 0.9865 0.0902 0.065 Uiso 1 1 calc R . .
H6B H 0.7165 0.9405 0.0017 0.065 Uiso 1 1 calc R . .
H6C H 0.8266 0.9656 0.0611 0.065 Uiso 1 1 calc R . .
C7 C 0.6439(4) 0.9053(2) 0.1967(5) 0.0323(13) Uani 1 1 d . . .
H7A H 0.6477 0.8817 0.2624 0.048 Uiso 1 1 calc R . .
H7B H 0.6057 0.8898 0.1253 0.048 Uiso 1 1 calc R . .
H7C H 0.6055 0.9355 0.2150 0.048 Uiso 1 1 calc R . .
C8 C 0.8215(4) 0.8714(2) 0.1495(5) 0.0395(14) Uani 1 1 d . . .
H8A H 0.8248 0.8480 0.2156 0.059 Uiso 1 1 calc R . .
H8B H 0.8944 0.8804 0.1377 0.059 Uiso 1 1 calc R . .
H8C H 0.7840 0.8555 0.0781 0.059 Uiso 1 1 calc R . .
C9 C 0.6380(5) 1.04806(19) 0.3658(6) 0.0309(13) Uani 1 1 d . . .
C10 C 0.6727(4) 1.0845(2) 0.2898(5) 0.0338(13) Uani 1 1 d . . .
H10 H 0.7406 1.1001 0.3104 0.041 Uiso 1 1 calc R . .
C11 C 0.6069(5) 1.0978(2) 0.1841(5) 0.0433(15) Uani 1 1 d . . .
H11 H 0.6311 1.1223 0.1345 0.052 Uiso 1 1 calc R . .
C12 C 0.5062(5) 1.0754(3) 0.1506(5) 0.0489(17) Uani 1 1 d . . .
H12 H 0.4631 1.0843 0.0787 0.059 Uiso 1 1 calc R . .
C13 C 0.4695(5) 1.0390(2) 0.2267(6) 0.0428(15) Uani 1 1 d . . .
H13 H 0.4014 1.0237 0.2058 0.051 Uiso 1 1 calc R . .
C14 C 0.5354(4) 1.02588(19) 0.3334(5) 0.0309(12) Uani 1 1 d . . .
H14 H 0.5106 1.0019 0.3839 0.037 Uiso 1 1 calc R . .
C15 C 1.0598(4) 0.86600(18) 0.4458(4) 0.0237(11) Uani 1 1 d . . .
H15 H 1.1051 0.8944 0.4470 0.028 Uiso 1 1 calc R . .
C16 C 1.1011(4) 0.81903(18) 0.4208(5) 0.0285(12) Uani 1 1 d . . .
H16 H 1.1732 0.8164 0.4072 0.034 Uiso 1 1 calc R . .
C17 C 1.0371(4) 0.77597(18) 0.4155(4) 0.0229(11) Uani 1 1 d . . .
C18 C 0.9311(4) 0.78348(18) 0.4412(4) 0.0228(11) Uani 1 1 d . . .
H18 H 0.8845 0.7555 0.4400 0.027 Uiso 1 1 calc R . .
C19 C 0.8937(4) 0.83072(17) 0.4683(4) 0.0197(10) Uani 1 1 d . . .
C20 C 0.7822(4) 0.83961(16) 0.4982(4) 0.0164(9) Uani 1 1 d . . .
C21 C 0.7189(4) 0.80055(18) 0.5328(4) 0.0227(11) Uani 1 1 d . . .
H21 H 0.7454 0.7672 0.5350 0.027 Uiso 1 1 calc R . .
C22 C 0.6160(4) 0.81007(18) 0.5646(4) 0.0252(11) Uani 1 1 d . . .
C23 C 0.5811(4) 0.86048(18) 0.5566(4) 0.0252(11) Uani 1 1 d . . .
H23 H 0.5121 0.8691 0.5737 0.030 Uiso 1 1 calc R . .
C24 C 0.6497(4) 0.89804(18) 0.5231(4) 0.0239(11) Uani 1 1 d . . .
H24 H 0.6248 0.9316 0.5197 0.029 Uiso 1 1 calc R . .
C25 C 1.0732(4) 0.72302(18) 0.3807(5) 0.0280(12) Uani 1 1 d . . .
C26 C 1.1907(5) 0.7226(2) 0.3570(8) 0.074(3) Uani 1 1 d . . .
H26A H 1.2100 0.6887 0.3355 0.112 Uiso 1 1 calc R . .
H26B H 1.2383 0.7332 0.4281 0.112 Uiso 1 1 calc R . .
H26C H 1.1981 0.7456 0.2925 0.112 Uiso 1 1 calc R . .
C27 C 1.0630(6) 0.6852(2) 0.4796(6) 0.0580(19) Uani 1 1 d . . .
H27A H 1.0854 0.6520 0.4564 0.087 Uiso 1 1 calc R . .
H27B H 0.9883 0.6838 0.4933 0.087 Uiso 1 1 calc R . .
H27C H 1.1089 0.6957 0.5519 0.087 Uiso 1 1 calc R . .
C28 C 1.0006(5) 0.7067(2) 0.2665(5) 0.0520(18) Uani 1 1 d . . .
H28A H 1.0220 0.6733 0.2437 0.078 Uiso 1 1 calc R . .
H28B H 1.0082 0.7305 0.2036 0.078 Uiso 1 1 calc R . .
H28C H 0.9257 0.7059 0.2798 0.078 Uiso 1 1 calc R . .
C29 C 0.5502(4) 0.76681(19) 0.6105(5) 0.0274(12) Uani 1 1 d . . .
C30 C 0.6183(4) 0.7452(2) 0.7242(5) 0.0340(13) Uani 1 1 d . . .
H30A H 0.5787 0.7180 0.7552 0.051 Uiso 1 1 calc R . .
H30B H 0.6323 0.7717 0.7833 0.051 Uiso 1 1 calc R . .
H30C H 0.6864 0.7324 0.7053 0.051 Uiso 1 1 calc R . .
C31 C 0.5266(4) 0.72462(19) 0.5156(5) 0.0345(13) Uani 1 1 d . . .
H31A H 0.4850 0.6979 0.5456 0.052 Uiso 1 1 calc R . .
H31B H 0.5945 0.7110 0.4978 0.052 Uiso 1 1 calc R . .
H31C H 0.4855 0.7386 0.4438 0.052 Uiso 1 1 calc R . .
C32 C 0.4409(4) 0.7860(2) 0.6408(5) 0.0376(14) Uani 1 1 d . . .
H32A H 0.4015 0.7581 0.6692 0.056 Uiso 1 1 calc R . .
H32B H 0.3985 0.8004 0.5702 0.056 Uiso 1 1 calc R . .
H32C H 0.4540 0.8117 0.7020 0.056 Uiso 1 1 calc R . .
C33 C 0.3632(5) 0.9010(2) 0.2520(6) 0.0484(17) Uani 1 1 d . . .
H33A H 0.3164 0.9193 0.2992 0.058 Uiso 1 1 calc R . .
H33B H 0.4365 0.9149 0.2719 0.058 Uiso 1 1 calc R . .
Cl1 Cl 0.31739(19) 0.91196(8) 0.10183(18) 0.0797(6) Uani 1 1 d . . .
Cl2 Cl 0.36583(15) 0.83734(6) 0.29246(18) 0.0645(5) Uani 1 1 d . . .

loop_
_atom_site_aniso_label
_atom_site_aniso_U_11
_atom_site_aniso_U_22
_atom_site_aniso_U_33
_atom_site_aniso_U_23
_atom_site_aniso_U_13
_atom_site_aniso_U_12
U1 0.01524(9) 0.01350(9) 0.02046(10) -0.00168(8) 0.00312(6) -0.00073(7)
S1 0.0194(8) 0.0194(8) 0.0261(9) -0.0024(7) 0.0027(7) 0.0032(6)
I1 0.025(5) 0.033(5) 0.041(8) 0.003(4) 0.003(5) 0.011(3)
N1 0.022(2) 0.0148(19) 0.017(2) 0.0014(16) 0.0034(17) -0.0008(16)
N2 0.018(2) 0.020(2) 0.024(2) 0.0004(17) 0.0027(17) -0.0007(17)
N3 0.018(2) 0.016(2) 0.027(2) -0.0046(17) 0.0027(17) -0.0030(16)
N4 0.019(2) 0.0149(19) 0.027(2) -0.0026(18) 0.0043(17) -0.0024(16)
C1 0.019(2) 0.026(3) 0.019(2) -0.002(2) 0.007(2) -0.0016(19)
C2 0.024(3) 0.034(3) 0.026(3) -0.003(2) 0.011(2) -0.001(2)
C3 0.028(3) 0.024(3) 0.031(3) 0.003(2) 0.001(2) -0.004(2)
C4 0.031(3) 0.043(3) 0.025(3) -0.001(3) 0.014(2) -0.009(3)
C5 0.027(3) 0.028(3) 0.021(3) -0.006(2) -0.002(2) -0.007(2)
C6 0.045(4) 0.058(4) 0.024(3) 0.004(3) -0.008(3) -0.020(3)
C7 0.029(3) 0.033(3) 0.034(3) -0.006(2) 0.002(2) -0.007(2)
C8 0.035(3) 0.044(3) 0.040(3) -0.022(3) 0.008(3) -0.006(3)
C9 0.026(3) 0.024(3) 0.041(4) -0.005(2) 0.001(3) 0.002(2)
C10 0.024(3) 0.034(3) 0.044(3) 0.003(3) 0.006(3) -0.001(2)
C11 0.050(4) 0.046(4) 0.034(3) 0.009(3) 0.005(3) 0.002(3)
C12 0.038(4) 0.071(5) 0.033(4) 0.002(3) -0.010(3) -0.003(3)
C13 0.030(3) 0.046(4) 0.047(4) -0.009(3) -0.009(3) 0.011(3)
C14 0.024(3) 0.025(3) 0.044(3) -0.002(2) 0.004(2) 0.001(2)
C15 0.018(2) 0.017(2) 0.037(3) -0.001(2) 0.006(2) -0.0027(19)
C16 0.019(3) 0.024(3) 0.042(3) -0.005(2) 0.007(2) 0.002(2)
C17 0.025(3) 0.021(2) 0.022(3) -0.002(2) 0.001(2) 0.002(2)
C18 0.021(3) 0.019(2) 0.028(3) -0.001(2) 0.005(2) -0.003(2)
C19 0.019(2) 0.018(2) 0.021(3) -0.0019(19) 0.000(2) -0.0057(19)
C20 0.019(2) 0.014(2) 0.016(2) -0.0007(18) 0.0035(19) -0.0008(18)
C21 0.027(3) 0.015(2) 0.027(3) -0.003(2) 0.009(2) 0.003(2)
C22 0.026(3) 0.022(3) 0.028(3) -0.004(2) 0.008(2) -0.005(2)
C23 0.019(2) 0.023(3) 0.035(3) -0.003(2) 0.009(2) -0.001(2)
C24 0.025(3) 0.017(2) 0.030(3) -0.003(2) 0.009(2) 0.002(2)
C25 0.022(3) 0.017(2) 0.045(3) -0.004(2) 0.006(2) 0.006(2)
C26 0.041(4) 0.038(4) 0.152(8) -0.031(4) 0.040(5) 0.003(3)
C27 0.087(5) 0.027(3) 0.061(5) 0.001(3) 0.016(4) 0.025(3)
C28 0.071(5) 0.033(3) 0.051(4) -0.018(3) 0.006(4) 0.012(3)
C29 0.024(3) 0.024(3) 0.037(3) 0.005(2) 0.012(2) -0.001(2)
C30 0.041(3) 0.031(3) 0.033(3) 0.007(2) 0.015(3) 0.000(3)
C31 0.036(3) 0.023(3) 0.046(3) 0.002(3) 0.014(3) -0.006(2)
C32 0.032(3) 0.027(3) 0.058(4) 0.007(3) 0.022(3) 0.001(2)
C33 0.053(4) 0.043(4) 0.055(4) -0.018(3) 0.026(3) -0.008(3)
Cl1 0.0953(16) 0.0898(15) 0.0556(12) -0.0020(11) 0.0163(11) 0.0142(13)
Cl2 0.0686(12) 0.0440(10) 0.0896(14) 0.0029(9) 0.0396(11) 0.0116(9)

loop_
_atom_type_symbol
_atom_type_description
_atom_type_scat_dispersion_real
_atom_type_scat_dispersion_imag
_atom_type_scat_source
C C 0.0033 0.0016 'International Tables Vol C Tables 4.2.6.8 and 6.1.1.4'
H H 0.0000 0.0000 'International Tables Vol C Tables 4.2.6.8 and 6.1.1.4'
N N 0.0061 0.0033 'International Tables Vol C Tables 4.2.6.8 and 6.1.1.4'
S S 0.1246 0.1234 'International Tables Vol C Tables 4.2.6.8 and 6.1.1.4'
Cl Cl 0.1484 0.1585 'International Tables Vol C Tables 4.2.6.8 and 6.1.1.4'
U U -9.6767 9.6646 'International Tables Vol C Tables 4.2.6.8 and 6.1.1.4'
I I -0.4742 1.8119 'International Tables Vol C Tables 4.2.6.8 and 6.1.1.4'

loop_
_geom_angle_atom_site_label_1
_geom_angle_atom_site_label_2
_geom_angle_atom_site_label_3
_geom_angle
_geom_angle_site_symmetry_1
_geom_angle_site_symmetry_3
_geom_angle_publ_flag
N2 U1 N1 170.57(15) . . ?
N2 U1 N1 97.56(15) . 3_776 ?
N1 U1 N1 74.55(15) . 3_776 ?
N2 U1 N3 85.34(14) . . ?
N1 U1 N3 91.63(13) . . ?
N1 U1 N3 104.80(12) 3_776 . ?
N2 U1 N4 78.80(14) . . ?
N1 U1 N4 107.60(13) . . ?
N1 U1 N4 166.05(12) 3_776 . ?
N3 U1 N4 61.66(11) . . ?
N2 U1 S1 100.76(12) . . ?
N1 U1 S1 86.65(11) . . ?
N1 U1 S1 106.59(10) 3_776 . ?
N3 U1 S1 146.85(9) . . ?
N4 U1 S1 87.34(9) . . ?
N2 U1 I1 90.5(2) . . ?
N1 U1 I1 96.2(2) . . ?
N1 U1 I1 102.66(19) 3_776 . ?
N3 U1 I1 152.53(19) . . ?
N4 U1 I1 90.9(2) . . ?
S1 U1 I1 11.70(19) . . ?
N2 U1 U1 131.68(11) . 3_776 ?
N1 U1 U1 40.25(10) . 3_776 ?
N1 U1 U1 34.30(9) 3_776 3_776 ?
N3 U1 U1 100.83(8) . 3_776 ?
N4 U1 U1 145.83(8) . 3_776 ?
S1 U1 U1 99.05(4) . 3_776 ?
I1 U1 U1 102.12(17) . 3_776 ?
I1 S1 C9 14.1(8) . . ?
I1 S1 U1 113.9(8) . . ?
C9 S1 U1 107.48(19) . . ?
S1 I1 C9 157.2(13) . . ?
S1 I1 C10 156.9(10) . . ?
C9 I1 C10 37.7(5) . . ?
S1 I1 C14 132.1(10) . . ?
C9 I1 C14 29.2(4) . . ?
C10 I1 C14 66.7(4) . . ?
S1 I1 U1 54.4(7) . . ?
C9 I1 U1 113.9(6) . . ?
C10 I1 U1 108.5(4) . . ?
C14 I1 U1 114.9(4) . . ?
C1 N1 U1 130.3(3) . . ?
C1 N1 U1 124.2(3) . 3_776 ?
U1 N1 U1 105.45(15) . 3_776 ?
C5 N2 U1 170.0(3) . . ?
C15 N3 C19 117.6(4) . . ?
C15 N3 U1 116.7(3) . . ?
C19 N3 U1 123.1(3) . . ?
C24 N4 C20 116.8(4) . . ?
C24 N4 U1 122.1(3) . . ?
C20 N4 U1 121.0(3) . . ?
N1 C1 C2 109.4(4) . . ?
N1 C1 C3 109.5(4) . . ?
C2 C1 C3 111.2(4) . . ?
N1 C1 C4 111.9(4) . . ?
C2 C1 C4 107.6(4) . . ?
C3 C1 C4 107.3(4) . . ?
N2 C5 C6 110.9(4) . . ?
N2 C5 C7 108.5(4) . . ?
C6 C5 C7 109.5(4) . . ?
N2 C5 C8 108.7(4) . . ?
C6 C5 C8 109.6(5) . . ?
C7 C5 C8 109.5(4) . . ?
I1 C9 C10 113.1(7) . . ?
I1 C9 C14 127.9(7) . . ?
C10 C9 C14 118.5(6) . . ?
I1 C9 S1 8.7(5) . . ?
C10 C9 S1 120.0(4) . . ?
C14 C9 S1 121.4(4) . . ?
C11 C10 C9 120.4(5) . . ?
C11 C10 I1 149.3(5) . . ?
C9 C10 I1 29.2(4) . . ?
C12 C11 C10 121.3(6) . . ?
C11 C12 C13 119.0(6) . . ?
C14 C13 C12 119.7(6) . . ?
C13 C14 C9 121.0(6) . . ?
C13 C14 I1 143.7(5) . . ?
C9 C14 I1 22.9(4) . . ?
N3 C15 C16 123.0(4) . . ?
C17 C16 C15 120.9(5) . . ?
C16 C17 C18 115.3(4) . . ?
C16 C17 C25 124.6(4) . . ?
C18 C17 C25 120.0(4) . . ?
C19 C18 C17 122.1(4) . . ?
N3 C19 C18 121.1(4) . . ?
N3 C19 C20 115.7(4) . . ?
C18 C19 C20 123.2(4) . . ?
N4 C20 C21 122.1(4) . . ?
N4 C20 C19 115.6(4) . . ?
C21 C20 C19 122.2(4) . . ?
C20 C21 C22 121.2(4) . . ?
C23 C22 C21 116.1(4) . . ?
C23 C22 C29 123.4(4) . . ?
C21 C22 C29 120.5(4) . . ?
C24 C23 C22 119.7(5) . . ?
N4 C24 C23 124.0(4) . . ?
C27 C25 C26 108.3(5) . . ?
C27 C25 C28 109.7(5) . . ?
C26 C25 C28 107.9(5) . . ?
C27 C25 C17 110.2(4) . . ?
C26 C25 C17 112.2(4) . . ?
C28 C25 C17 108.4(4) . . ?
C32 C29 C22 111.4(4) . . ?
C32 C29 C30 109.1(4) . . ?
C22 C29 C30 107.7(4) . . ?
C32 C29 C31 108.2(4) . . ?
C22 C29 C31 110.6(4) . . ?
C30 C29 C31 109.9(4) . . ?
Cl1 C33 Cl2 114.2(3) . . ?

loop_
_geom_bond_atom_site_label_1
_geom_bond_atom_site_label_2
_geom_bond_distance
_geom_bond_site_symmetry_2
_geom_bond_publ_flag
U1 N2 1.918(4) . ?
U1 N1 2.081(4) . ?
U1 N1 2.385(4) 3_776 ?
U1 N3 2.565(4) . ?
U1 N4 2.654(4) . ?
U1 S1 2.7866(18) . ?
U1 I1 3.134(9) . ?
U1 U1 3.5585(5) 3_776 ?
S1 I1 0.695(10) . ?
S1 C9 1.773(7) . ?
I1 C9 1.112(13) . ?
I1 C10 2.095(13) . ?
I1 C14 2.252(11) . ?
N1 C1 1.488(6) . ?
N1 U1 2.385(4) 3_776 ?
N2 C5 1.481(6) . ?
N3 C15 1.338(6) . ?
N3 C19 1.351(5) . ?
N4 C24 1.332(6) . ?
N4 C20 1.354(5) . ?
C1 C2 1.527(6) . ?
C1 C3 1.530(7) . ?
C1 C4 1.531(6) . ?
C5 C6 1.509(7) . ?
C5 C7 1.527(7) . ?
C5 C8 1.533(7) . ?
C9 C10 1.393(7) . ?
C9 C14 1.392(7) . ?
C10 C11 1.382(7) . ?
C11 C12 1.374(8) . ?
C12 C13 1.403(8) . ?
C13 C14 1.390(8) . ?
C15 C16 1.376(6) . ?
C16 C17 1.373(6) . ?
C17 C18 1.398(6) . ?
C17 C25 1.525(6) . ?
C18 C19 1.371(6) . ?
C19 C20 1.486(6) . ?
C20 C21 1.379(6) . ?
C21 C22 1.396(6) . ?
C22 C23 1.387(6) . ?
C22 C29 1.529(6) . ?
C23 C24 1.387(6) . ?
C25 C27 1.510(8) . ?
C25 C26 1.515(7) . ?
C25 C28 1.515(7) . ?
C29 C32 1.527(7) . ?
C29 C30 1.530(7) . ?
C29 C31 1.535(7) . ?
C33 Cl1 1.726(6) . ?
C33 Cl2 1.727(6) . ?
